data_4082728
loop_
_publ_author_name
'Loh, Claas'
'Seupel, Susanne'
'G\"orls, Helmar'
'Krieck, Sven'
'Westerhausen, Matthias'

_publ_section_title
;
 Structural Evidence of Strong Calcium&#x2212;\p Interactions to Aryl
 Substituents Stabilized by Coexistent Agostic Bonds to Alkyl Groups
;
_journal_issue 6
_journal_name_full Organometallics
_journal_page_first 1480
_journal_paper_doi 10.1021/om500135g
_journal_volume 33
_journal_year 2014
_chemical_formula_moiety '2(C50 H74 Ca N6 O2), 5(C7 H8)'
_chemical_formula_sum 'C67.5 H94 Ca N6 O2'
_chemical_formula_weight 1061.57
_space_group_IT_number 14
_symmetry_cell_setting monoclinic
_symmetry_space_group_name_Hall '-P 2ybc'
_symmetry_space_group_name_H-M 'P 1 21/c 1'
_atom_sites_solution_hydrogens geom
_atom_sites_solution_primary direct
_atom_sites_solution_secondary difmap
_audit_creation_method SHELXL-97
_cell_angle_alpha 90.00
_cell_angle_beta 110.915(1)
_cell_angle_gamma 90.00
_cell_formula_units_Z 4
_cell_length_a 15.3575(4)
_cell_length_b 20.7250(5)
_cell_length_c 21.1401(4)
_cell_measurement_reflns_used 34509
_cell_measurement_temperature 133(2)
_cell_measurement_theta_max 27.55
_cell_measurement_theta_min 2.27
_cell_volume 6285.2(3)
_computing_cell_refinement DENZO
_computing_data_collection COLLECT
_computing_data_reduction DENZO
_computing_molecular_graphics SHELXTL/PC
_computing_publication_material SHELXL-97
_computing_structure_refinement 'SHELXL-97 (Sheldrick, 2008)'
_computing_structure_solution 'SHELXS-97 (Sheldrick, 2008)'
_diffrn_ambient_temperature 133(2)
_diffrn_measured_fraction_theta_full 0.986
_diffrn_measured_fraction_theta_max 0.986
_diffrn_measurement_device_type KappaCCD
_diffrn_measurement_method 'phi- + omega-scan'
_diffrn_radiation_monochromator graphite
_diffrn_radiation_source 'fine-focus sealed tube'
_diffrn_radiation_type MoK\a
_diffrn_radiation_wavelength 0.71073
_diffrn_reflns_av_R_equivalents 0.0454
_diffrn_reflns_av_sigmaI/netI 0.0515
_diffrn_reflns_limit_h_max 19
_diffrn_reflns_limit_h_min -17
_diffrn_reflns_limit_k_max 26
_diffrn_reflns_limit_k_min -21
_diffrn_reflns_limit_l_max 27
_diffrn_reflns_limit_l_min -26
_diffrn_reflns_number 34509
_diffrn_reflns_theta_full 27.55
_diffrn_reflns_theta_max 27.55
_diffrn_reflns_theta_min 2.27
_exptl_absorpt_coefficient_mu 0.147
_exptl_absorpt_correction_type none
_exptl_crystal_colour colourless
_exptl_crystal_density_diffrn 1.122
_exptl_crystal_density_method 'not measured'
_exptl_crystal_description prism
_exptl_crystal_F_000 2308
_exptl_crystal_size_max 0.068
_exptl_crystal_size_mid 0.056
_exptl_crystal_size_min 0.051
_refine_diff_density_max 0.546
_refine_diff_density_min -0.438
_refine_diff_density_rms 0.057
_refine_ls_extinction_method none
_refine_ls_goodness_of_fit_ref 1.119
_refine_ls_hydrogen_treatment constr
_refine_ls_matrix_type full
_refine_ls_number_parameters 660
_refine_ls_number_reflns 14312
_refine_ls_number_restraints 0
_refine_ls_restrained_S_all 1.119
_refine_ls_R_factor_all 0.0948
_refine_ls_R_factor_gt 0.0650
_refine_ls_shift/su_max 0.001
_refine_ls_shift/su_mean 0.000
_refine_ls_structure_factor_coef Fsqd
_refine_ls_weighting_details 'calc w=1/[\s^2^(Fo^2^)+(0.0322P)^2^+7.5757P] where P=(Fo^2^+2Fc^2^)/3'
_refine_ls_weighting_scheme calc
_refine_ls_wR_factor_gt 0.1313
_refine_ls_wR_factor_ref 0.1476
_reflns_number_gt 10744
_reflns_number_total 14312
_reflns_threshold_expression >2sigma(I)
_cod_data_source_file om500135g_si_001.cif
_cod_data_source_block FO4981
_cod_original_sg_symbol_H-M 'P 21/c'
_cod_original_formula_sum 'C67.50 H94 Ca N6 O2'
_cod_database_code 4082728

loop_
_symmetry_equiv_pos_as_xyz
'x, y, z'
'-x, y+1/2, -z+1/2'
'-x, -y, -z'
'x, -y-1/2, z-1/2'

loop_
_atom_site_label
_atom_site_type_symbol
_atom_site_fract_x
_atom_site_fract_y
_atom_site_fract_z
_atom_site_U_iso_or_equiv
_atom_site_adp_type
_atom_site_occupancy
_atom_site_symmetry_multiplicity
_atom_site_calc_flag
_atom_site_refinement_flags
_atom_site_disorder_assembly
_atom_site_disorder_group
Ca1 Ca 0.76603(3) 0.74962(2) 0.67892(2) 0.01732(10) Uani 1 1 d . . .
O1A O 0.70461(11) 0.63738(8) 0.68775(8) 0.0254(4) Uani 1 1 d . . .
O2A O 0.81839(12) 0.70513(8) 0.79733(8) 0.0268(4) Uani 1 1 d . . .
N1A N 0.64794(13) 0.75753(9) 0.56509(9) 0.0189(4) Uani 1 1 d . . .
N2A N 0.61218(13) 0.76834(9) 0.68934(9) 0.0198(4) Uani 1 1 d . . .
N3A N 0.58930(13) 0.75747(9) 0.44181(9) 0.0195(4) Uani 1 1 d . . .
C1A C 0.65067(15) 0.74732(10) 0.50247(10) 0.0177(4) Uani 1 1 d . . .
C2A C 0.74271(15) 0.71696(10) 0.50216(10) 0.0190(4) Uani 1 1 d . . .
C3A C 0.82270(16) 0.76544(11) 0.53318(11) 0.0240(5) Uani 1 1 d . . .
H3AA H 0.8815 0.7463 0.5342 0.036 Uiso 1 1 calc R . .
H3AB H 0.8272 0.7761 0.5794 0.036 Uiso 1 1 calc R . .
H3AC H 0.8102 0.8048 0.5057 0.036 Uiso 1 1 calc R . .
C4A C 0.76254(17) 0.65278(11) 0.54087(11) 0.0241(5) Uani 1 1 d . . .
H4AA H 0.8229 0.6359 0.5425 0.036 Uiso 1 1 calc R . .
H4AB H 0.7134 0.6217 0.5178 0.036 Uiso 1 1 calc R . .
H4AC H 0.7640 0.6598 0.5871 0.036 Uiso 1 1 calc R . .
C5A C 0.73894(17) 0.70234(12) 0.43017(11) 0.0262(5) Uani 1 1 d . . .
H5AA H 0.7974 0.6819 0.4322 0.039 Uiso 1 1 calc R . .
H5AB H 0.7302 0.7426 0.4044 0.039 Uiso 1 1 calc R . .
H5AC H 0.6868 0.6731 0.4079 0.039 Uiso 1 1 calc R . .
C6A C 0.55896(15) 0.78243(11) 0.56572(11) 0.0210(5) Uani 1 1 d . . .
H6AA H 0.5079 0.7634 0.5270 0.025 Uiso 1 1 calc R . .
H6AB H 0.5575 0.8297 0.5587 0.025 Uiso 1 1 calc R . .
C7A C 0.54025(16) 0.76876(11) 0.62979(11) 0.0204(4) Uani 1 1 d . . .
C8A C 0.44881(17) 0.75968(13) 0.62656(12) 0.0303(6) Uani 1 1 d . . .
H8AA H 0.3990 0.7598 0.5840 0.036 Uiso 1 1 calc R . .
C9A C 0.43081(18) 0.75049(15) 0.68543(13) 0.0360(6) Uani 1 1 d . . .
H9AA H 0.3688 0.7442 0.6838 0.043 Uiso 1 1 calc R . .
C10A C 0.50432(18) 0.75057(13) 0.74688(12) 0.0302(5) Uani 1 1 d . . .
H10A H 0.4941 0.7444 0.7882 0.036 Uiso 1 1 calc R . .
C11A C 0.59269(17) 0.75986(11) 0.74626(11) 0.0238(5) Uani 1 1 d . . .
H11A H 0.6431 0.7603 0.7885 0.029 Uiso 1 1 calc R . .
C12A C 0.50833(16) 0.79451(11) 0.42268(10) 0.0206(4) Uani 1 1 d . . .
C13A C 0.51233(16) 0.86280(11) 0.42848(11) 0.0211(4) Uani 1 1 d . . .
C14A C 0.42960(17) 0.89791(12) 0.40504(12) 0.0275(5) Uani 1 1 d . . .
H14A H 0.4319 0.9435 0.4100 0.033 Uiso 1 1 calc R . .
C15A C 0.34391(18) 0.86803(13) 0.37470(12) 0.0321(6) Uani 1 1 d . . .
H15A H 0.2882 0.8928 0.3599 0.039 Uiso 1 1 calc R . .
C16A C 0.34033(17) 0.80156(13) 0.36611(12) 0.0284(5) Uani 1 1 d . . .
H16A H 0.2818 0.7811 0.3445 0.034 Uiso 1 1 calc R . .
C17A C 0.42105(16) 0.76430(11) 0.38867(11) 0.0222(5) Uani 1 1 d . . .
C18A C 0.60691(17) 0.89562(11) 0.45751(12) 0.0240(5) Uani 1 1 d . . .
H18A H 0.6470 0.8690 0.4965 0.029 Uiso 1 1 calc R . .
C19A C 0.65359(19) 0.89708(13) 0.40433(13) 0.0325(6) Uani 1 1 d . . .
H19A H 0.6581 0.8530 0.3889 0.049 Uiso 1 1 calc R . .
H19B H 0.7162 0.9156 0.4244 0.049 Uiso 1 1 calc R . .
H19C H 0.6163 0.9235 0.3658 0.049 Uiso 1 1 calc R . .
C20A C 0.60236(19) 0.96392(12) 0.48394(13) 0.0323(6) Uani 1 1 d . . .
H20A H 0.5696 0.9628 0.5161 0.048 Uiso 1 1 calc R . .
H20B H 0.5688 0.9922 0.4459 0.048 Uiso 1 1 calc R . .
H20C H 0.6657 0.9804 0.5067 0.048 Uiso 1 1 calc R . .
C21A C 0.41883(18) 0.69155(12) 0.37940(12) 0.0291(5) Uani 1 1 d . . .
H21A H 0.4775 0.6791 0.3722 0.035 Uiso 1 1 calc R . .
C22A C 0.4180(2) 0.65549(14) 0.44245(14) 0.0448(7) Uani 1 1 d . . .
H22A H 0.4752 0.6653 0.4807 0.067 Uiso 1 1 calc R . .
H22B H 0.4144 0.6089 0.4337 0.067 Uiso 1 1 calc R . .
H22C H 0.3638 0.6691 0.4533 0.067 Uiso 1 1 calc R . .
C23A C 0.3371(2) 0.66853(14) 0.31728(14) 0.0399(7) Uani 1 1 d . . .
H23A H 0.3343 0.6944 0.2778 0.060 Uiso 1 1 calc R . .
H23B H 0.2788 0.6735 0.3257 0.060 Uiso 1 1 calc R . .
H23C H 0.3461 0.6230 0.3086 0.060 Uiso 1 1 calc R . .
C24A C 0.61960(18) 0.61365(12) 0.63816(13) 0.0316(6) Uani 1 1 d . . .
H24A H 0.6211 0.5664 0.6374 0.047 Uiso 1 1 calc R . .
H24B H 0.6134 0.6304 0.5934 0.047 Uiso 1 1 calc R . .
H24C H 0.5664 0.6280 0.6499 0.047 Uiso 1 1 calc R . .
C25A C 0.70875(18) 0.61989(12) 0.75447(12) 0.0286(5) Uani 1 1 d . . .
H25A H 0.6983 0.5729 0.7565 0.034 Uiso 1 1 calc R . .
H25B H 0.6595 0.6429 0.7655 0.034 Uiso 1 1 calc R . .
C26A C 0.80235(19) 0.63756(12) 0.80415(13) 0.0314(6) Uani 1 1 d . . .
H26A H 0.8050 0.6283 0.8508 0.038 Uiso 1 1 calc R . .
H26B H 0.8512 0.6117 0.7955 0.038 Uiso 1 1 calc R . .
C27A C 0.90610(18) 0.72498(14) 0.84704(12) 0.0340(6) Uani 1 1 d . . .
H27A H 0.9032 0.7212 0.8924 0.051 Uiso 1 1 calc R . .
H27B H 0.9187 0.7699 0.8387 0.051 Uiso 1 1 calc R . .
H27C H 0.9561 0.6973 0.8438 0.051 Uiso 1 1 calc R . .
N1B N 0.88410(13) 0.83451(9) 0.70784(9) 0.0187(4) Uani 1 1 d . . .
N2B N 0.92008(13) 0.70074(9) 0.69664(9) 0.0188(4) Uani 1 1 d . . .
N3B N 0.94024(13) 0.94487(9) 0.73276(9) 0.0202(4) Uani 1 1 d . . .
C1B C 0.88023(15) 0.89773(10) 0.72294(10) 0.0181(4) Uani 1 1 d . . .
C2B C 0.78869(16) 0.91849(11) 0.73255(11) 0.0204(4) Uani 1 1 d . . .
C3B C 0.79199(18) 0.98923(11) 0.75414(13) 0.0289(5) Uani 1 1 d . . .
H3BA H 0.7331 1.0007 0.7595 0.043 Uiso 1 1 calc R . .
H3BB H 0.8014 1.0168 0.7195 0.043 Uiso 1 1 calc R . .
H3BC H 0.8436 0.9955 0.7973 0.043 Uiso 1 1 calc R . .
C4B C 0.77279(17) 0.87794(12) 0.78788(12) 0.0262(5) Uani 1 1 d . . .
H4BA H 0.7148 0.8916 0.7934 0.039 Uiso 1 1 calc R . .
H4BB H 0.8251 0.8840 0.8307 0.039 Uiso 1 1 calc R . .
H4BC H 0.7682 0.8323 0.7750 0.039 Uiso 1 1 calc R . .
C5B C 0.70752(16) 0.91218(12) 0.66428(12) 0.0259(5) Uani 1 1 d . . .
H5BA H 0.6487 0.9221 0.6705 0.039 Uiso 1 1 calc R . .
H5BB H 0.7054 0.8680 0.6472 0.039 Uiso 1 1 calc R . .
H5BC H 0.7168 0.9424 0.6316 0.039 Uiso 1 1 calc R . .
C6B C 0.97234(15) 0.81388(10) 0.70220(11) 0.0193(4) Uani 1 1 d . . .
H6BA H 1.0239 0.8372 0.7366 0.023 Uiso 1 1 calc R . .
H6BB H 0.9724 0.8267 0.6571 0.023 Uiso 1 1 calc R . .
C7B C 0.99152(15) 0.74225(10) 0.71124(10) 0.0187(4) Uani 1 1 d . . .
C8B C 1.08352(17) 0.72076(11) 0.73237(12) 0.0261(5) Uani 1 1 d . . .
H8BA H 1.1331 0.7510 0.7419 0.031 Uiso 1 1 calc R . .
C9B C 1.10247(18) 0.65539(12) 0.73941(13) 0.0314(6) Uani 1 1 d . . .
H9BA H 1.1649 0.6403 0.7537 0.038 Uiso 1 1 calc R . .
C10B C 1.02889(17) 0.61204(11) 0.72527(12) 0.0266(5) Uani 1 1 d . . .
H10B H 1.0396 0.5668 0.7302 0.032 Uiso 1 1 calc R . .
C11B C 0.94013(16) 0.63693(11) 0.70393(11) 0.0218(5) Uani 1 1 d . . .
H11B H 0.8896 0.6075 0.6936 0.026 Uiso 1 1 calc R . .
C12B C 1.02299(15) 0.94822(10) 0.71985(11) 0.0194(4) Uani 1 1 d . . .
C13B C 1.10773(16) 0.95810(10) 0.77524(11) 0.0219(5) Uani 1 1 d . . .
C14B C 1.18978(17) 0.96676(11) 0.76202(12) 0.0250(5) Uani 1 1 d . . .
H14B H 1.2469 0.9731 0.7988 0.030 Uiso 1 1 calc R . .
C15B C 1.18975(17) 0.96632(12) 0.69666(13) 0.0278(5) Uani 1 1 d . . .
H15B H 1.2466 0.9709 0.6888 0.033 Uiso 1 1 calc R . .
C16B C 1.10648(17) 0.95920(11) 0.64255(12) 0.0251(5) Uani 1 1 d . . .
H16B H 1.1067 0.9601 0.5977 0.030 Uiso 1 1 calc R . .
C17B C 1.02244(16) 0.95078(10) 0.65273(11) 0.0218(5) Uani 1 1 d . . .
C18B C 1.10692(17) 0.95774(11) 0.84691(11) 0.0256(5) Uani 1 1 d . . .
H18B H 1.0534 0.9851 0.8471 0.031 Uiso 1 1 calc R . .
C19B C 1.19579(19) 0.98603(13) 0.89939(12) 0.0336(6) Uani 1 1 d . . .
H19D H 1.2074 1.0290 0.8847 0.050 Uiso 1 1 calc R . .
H19E H 1.2488 0.9578 0.9037 0.050 Uiso 1 1 calc R . .
H19F H 1.1879 0.9894 0.9433 0.050 Uiso 1 1 calc R . .
C20B C 1.0917(2) 0.88961(12) 0.86978(13) 0.0327(6) Uani 1 1 d . . .
H20D H 1.0314 0.8730 0.8397 0.049 Uiso 1 1 calc R . .
H20E H 1.0923 0.8914 0.9163 0.049 Uiso 1 1 calc R . .
H20F H 1.1416 0.8611 0.8680 0.049 Uiso 1 1 calc R . .
C21B C 0.93033(17) 0.94802(12) 0.59341(12) 0.0277(5) Uani 1 1 d . . .
H21B H 0.8876 0.9188 0.6064 0.033 Uiso 1 1 calc R . .
C22B C 0.8865(2) 1.01547(14) 0.58150(14) 0.0392(6) Uani 1 1 d . . .
H22D H 0.8778 1.0304 0.6228 0.059 Uiso 1 1 calc R . .
H22E H 0.8259 1.0137 0.5444 0.059 Uiso 1 1 calc R . .
H22F H 0.9277 1.0454 0.5697 0.059 Uiso 1 1 calc R . .
C23B C 0.9390(2) 0.92143(13) 0.52827(12) 0.0353(6) Uani 1 1 d . . .
H23D H 0.9696 0.8792 0.5374 0.053 Uiso 1 1 calc R . .
H23E H 0.9761 0.9512 0.5122 0.053 Uiso 1 1 calc R . .
H23F H 0.8767 0.9169 0.4936 0.053 Uiso 1 1 calc R . .
C1TA C 0.2113(2) 0.81591(15) 0.48998(16) 0.0476(8) Uani 1 1 d . . .
H1TA H 0.2430 0.8347 0.4633 0.057 Uiso 1 1 calc R . .
C2TA C 0.1477(3) 0.76706(17) 0.46276(17) 0.0560(9) Uani 1 1 d . . .
H2TA H 0.1365 0.7523 0.4180 0.067 Uiso 1 1 calc R . .
C3TA C 0.1008(3) 0.73993(17) 0.50019(17) 0.0551(9) Uani 1 1 d . . .
H3TA H 0.0569 0.7065 0.4813 0.066 Uiso 1 1 calc R . .
C4TA C 0.1171(2) 0.76102(16) 0.56540(17) 0.0492(8) Uani 1 1 d . . .
H4TA H 0.0846 0.7421 0.5915 0.059 Uiso 1 1 calc R . .
C5TA C 0.1813(2) 0.81011(14) 0.59252(14) 0.0396(7) Uani 1 1 d . . .
H5TA H 0.1922 0.8248 0.6373 0.047 Uiso 1 1 calc R . .
C6TA C 0.2298(2) 0.83809(13) 0.55511(14) 0.0369(6) Uani 1 1 d . . .
C7TA C 0.2979(2) 0.89191(15) 0.58368(18) 0.0522(8) Uani 1 1 d . . .
H7TA H 0.3446 0.8920 0.5619 0.078 Uiso 1 1 calc R . .
H7TB H 0.3290 0.8857 0.6326 0.078 Uiso 1 1 calc R . .
H7TC H 0.2647 0.9332 0.5752 0.078 Uiso 1 1 calc R . .
C1TB C 0.4576(4) 0.45107(19) 0.6599(2) 0.0580(18) Uiso 0.50 1 d PG A 1
H1TB H 0.4603 0.4173 0.6303 0.070 Uiso 0.50 1 calc PR A 1
C2TB C 0.4909(4) 0.44089(19) 0.7295(3) 0.069(2) Uiso 0.50 1 d PG A 1
H2TB H 0.5163 0.4002 0.7474 0.083 Uiso 0.50 1 calc PR A 1
C3TB C 0.4870(4) 0.4903(2) 0.77286(17) 0.0619(19) Uiso 0.50 1 d PG A 1
H3TB H 0.5097 0.4833 0.8204 0.074 Uiso 0.50 1 calc PR A 1
C4TB C 0.4498(3) 0.5499(2) 0.74667(19) 0.0496(15) Uiso 0.50 1 d PG A 1
H4TB H 0.4471 0.5837 0.7763 0.059 Uiso 0.50 1 calc PR A 1
C5TB C 0.4165(3) 0.56007(17) 0.6771(2) 0.0474(15) Uiso 0.50 1 d PG A 1
H5TB H 0.3911 0.6008 0.6592 0.057 Uiso 0.50 1 calc PR A 1
C6TB C 0.4204(3) 0.5107(2) 0.63372(16) 0.0536(17) Uiso 0.50 1 d PG A 1
C7TB C 0.3908(7) 0.5230(5) 0.5623(5) 0.085(3) Uiso 0.50 1 d P A 1
H7TD H 0.3666 0.5671 0.5530 0.127 Uiso 0.50 1 calc PR A 1
H7TE H 0.3416 0.4924 0.5380 0.127 Uiso 0.50 1 calc PR A 1
H7TF H 0.4438 0.5180 0.5473 0.127 Uiso 0.50 1 calc PR A 1
C1TD C 0.4166(3) 0.5542(2) 0.7081(2) 0.0460(15) Uiso 0.50 1 d PG B 2
H1TF H 0.4266 0.5697 0.7524 0.055 Uiso 0.50 1 calc PR B 2
C2TD C 0.3643(4) 0.5902(2) 0.6520(3) 0.074(2) Uiso 0.50 1 d PG B 2
H2TC H 0.3385 0.6305 0.6579 0.089 Uiso 0.50 1 calc PR B 2
C3TD C 0.3498(4) 0.5675(3) 0.5871(2) 0.080(2) Uiso 0.50 1 d PG B 2
H3TC H 0.3140 0.5921 0.5488 0.096 Uiso 0.50 1 calc PR B 2
C4TD C 0.3875(4) 0.5087(3) 0.57844(19) 0.088(4) Uiso 0.50 1 d PG B 2
H4TF H 0.3775 0.4931 0.5341 0.105 Uiso 0.50 1 calc PR B 2
C5TD C 0.4398(4) 0.4726(2) 0.6346(2) 0.0583(18) Uiso 0.50 1 d PG B 2
H5TC H 0.4656 0.4324 0.6286 0.070 Uiso 0.50 1 calc PR B 2
C6TD C 0.4544(3) 0.4953(2) 0.6994(2) 0.0463(14) Uiso 0.50 1 d PG B 2
C7TD C 0.5083(6) 0.4552(5) 0.7585(5) 0.074(2) Uiso 0.50 1 d P B 2
H7TG H 0.5287 0.4156 0.7426 0.111 Uiso 0.50 1 calc PR B 2
H7TH H 0.4689 0.4441 0.7845 0.111 Uiso 0.50 1 calc PR B 2
H7TI H 0.5629 0.4794 0.7873 0.111 Uiso 0.50 1 calc PR B 2
C1TC C 0.8989(2) 0.9857(2) 0.9555(2) 0.0576(18) Uiso 0.50 1 d PG C -1
H1TC H 0.8382 0.9688 0.9330 0.069 Uiso 0.50 1 calc PR C -1
C2TC C 0.9684(3) 0.94650(16) 0.9986(2) 0.0516(16) Uiso 0.50 1 d PG C -1
H2TD H 0.9551 0.9028 1.0055 0.062 Uiso 0.50 1 calc PR C -1
C3TC C 1.0573(3) 0.97122(18) 1.03157(19) 0.0497(15) Uiso 0.50 1 d PG C -1
H3TD H 1.1047 0.9445 1.0610 0.060 Uiso 0.50 1 calc PR C -1
C4TC C 1.0767(2) 1.03510(19) 1.02149(19) 0.0315(11) Uiso 0.50 1 d PG C -1
H4TC H 1.1374 1.0520 1.0440 0.038 Uiso 0.50 1 calc PR C -1
C5TC C 1.0072(3) 1.07426(15) 0.9784(2) 0.0524(17) Uiso 0.50 1 d PG C -1
H5TD H 1.0204 1.1179 0.9715 0.063 Uiso 0.50 1 calc PR C -1
C6TC C 0.9183(3) 1.0495(2) 0.9455(2) 0.0616(19) Uiso 0.50 1 d PG C -1
C7TC C 0.8622(6) 1.0750(4) 0.9207(4) 0.077(2) Uiso 0.50 1 d P C -1
H7TJ H 0.8804 1.1194 0.9153 0.115 Uiso 0.50 1 calc PR C -1
H7TK H 0.8201 1.0751 0.9463 0.115 Uiso 0.50 1 calc PR C -1
H7TL H 0.8305 1.0557 0.8761 0.115 Uiso 0.50 1 calc PR C -1

loop_
_atom_site_aniso_label
_atom_site_aniso_U_11
_atom_site_aniso_U_22
_atom_site_aniso_U_33
_atom_site_aniso_U_23
_atom_site_aniso_U_13
_atom_site_aniso_U_12
Ca1 0.0174(2) 0.0177(2) 0.01708(19) 0.00088(16) 0.00636(15) -0.00048(17)
O1A 0.0266(9) 0.0246(9) 0.0273(8) 0.0041(7) 0.0123(7) -0.0029(7)
O2A 0.0279(9) 0.0284(9) 0.0226(8) 0.0052(7) 0.0072(7) 0.0013(7)
N1A 0.0186(9) 0.0223(10) 0.0164(8) 0.0007(7) 0.0070(7) 0.0020(8)
N2A 0.0224(10) 0.0212(9) 0.0172(9) -0.0009(7) 0.0087(7) -0.0015(8)
N3A 0.0206(9) 0.0217(10) 0.0157(8) 0.0000(7) 0.0061(7) 0.0009(8)
C1A 0.0206(11) 0.0145(10) 0.0184(10) 0.0002(8) 0.0077(8) -0.0005(9)
C2A 0.0205(11) 0.0203(11) 0.0165(10) -0.0003(8) 0.0070(8) 0.0012(9)
C3A 0.0229(12) 0.0280(12) 0.0225(11) -0.0004(9) 0.0097(9) -0.0011(10)
C4A 0.0271(12) 0.0215(12) 0.0241(11) -0.0009(9) 0.0096(10) 0.0037(9)
C5A 0.0287(13) 0.0305(13) 0.0213(11) -0.0009(9) 0.0115(10) 0.0039(10)
C6A 0.0198(11) 0.0260(12) 0.0173(10) 0.0006(8) 0.0067(8) 0.0020(9)
C7A 0.0223(11) 0.0213(11) 0.0180(10) -0.0007(8) 0.0078(9) 0.0021(9)
C8A 0.0227(12) 0.0455(16) 0.0233(12) 0.0006(10) 0.0089(9) 0.0025(11)
C9A 0.0240(13) 0.0550(17) 0.0348(14) 0.0006(13) 0.0175(11) 0.0018(13)
C10A 0.0341(13) 0.0376(14) 0.0265(12) 0.0037(11) 0.0200(10) 0.0041(12)
C11A 0.0294(13) 0.0258(12) 0.0180(10) 0.0005(9) 0.0105(9) 0.0035(10)
C12A 0.0229(11) 0.0269(12) 0.0131(10) 0.0010(8) 0.0080(8) 0.0015(9)
C13A 0.0221(11) 0.0239(11) 0.0169(10) 0.0000(8) 0.0065(9) 0.0009(9)
C14A 0.0285(13) 0.0262(13) 0.0272(12) 0.0014(9) 0.0091(10) 0.0051(10)
C15A 0.0222(13) 0.0408(15) 0.0298(13) 0.0046(11) 0.0051(10) 0.0093(11)
C16A 0.0192(12) 0.0386(14) 0.0242(12) 0.0020(10) 0.0039(9) -0.0026(11)
C17A 0.0233(12) 0.0271(12) 0.0160(10) 0.0009(8) 0.0067(9) -0.0026(9)
C18A 0.0254(12) 0.0199(11) 0.0272(12) -0.0013(9) 0.0100(10) 0.0014(9)
C19A 0.0329(14) 0.0322(14) 0.0381(14) -0.0015(11) 0.0196(12) -0.0036(11)
C20A 0.0332(14) 0.0261(13) 0.0377(14) -0.0049(10) 0.0129(11) 0.0006(11)
C21A 0.0272(13) 0.0289(13) 0.0291(13) -0.0013(10) 0.0074(10) -0.0067(10)
C22A 0.060(2) 0.0348(16) 0.0361(15) 0.0060(12) 0.0134(14) -0.0119(14)
C23A 0.0383(16) 0.0406(16) 0.0370(15) -0.0072(12) 0.0087(12) -0.0143(13)
C24A 0.0302(14) 0.0256(13) 0.0381(14) -0.0017(10) 0.0112(11) -0.0078(11)
C25A 0.0346(14) 0.0249(12) 0.0334(13) 0.0075(10) 0.0207(11) 0.0025(11)
C26A 0.0390(15) 0.0295(13) 0.0300(13) 0.0114(10) 0.0176(11) 0.0079(11)
C27A 0.0313(14) 0.0425(15) 0.0240(12) 0.0028(11) 0.0047(10) 0.0012(12)
N1B 0.0200(9) 0.0166(9) 0.0199(9) -0.0005(7) 0.0074(7) 0.0000(7)
N2B 0.0205(9) 0.0164(9) 0.0197(9) -0.0006(7) 0.0075(7) -0.0006(7)
N3B 0.0206(10) 0.0160(9) 0.0237(9) -0.0007(7) 0.0077(8) 0.0001(7)
C1B 0.0210(11) 0.0180(10) 0.0151(10) 0.0010(8) 0.0063(8) -0.0001(9)
C2B 0.0205(11) 0.0196(11) 0.0221(11) -0.0018(8) 0.0086(9) -0.0005(9)
C3B 0.0263(13) 0.0220(12) 0.0419(14) -0.0057(10) 0.0164(11) 0.0004(10)
C4B 0.0292(13) 0.0296(13) 0.0242(12) -0.0028(9) 0.0151(10) -0.0031(10)
C5B 0.0221(12) 0.0254(12) 0.0292(12) 0.0024(9) 0.0079(10) 0.0032(10)
C6B 0.0188(11) 0.0162(10) 0.0231(11) -0.0014(8) 0.0076(9) -0.0006(8)
C7B 0.0220(11) 0.0184(11) 0.0164(10) -0.0014(8) 0.0075(8) 0.0004(9)
C8B 0.0208(12) 0.0199(12) 0.0337(13) -0.0008(9) 0.0049(10) -0.0017(9)
C9B 0.0198(12) 0.0249(13) 0.0441(15) 0.0001(11) 0.0050(11) 0.0042(10)
C10B 0.0280(13) 0.0180(11) 0.0298(12) 0.0007(9) 0.0055(10) 0.0010(10)
C11B 0.0242(12) 0.0178(11) 0.0237(11) 0.0000(8) 0.0090(9) -0.0005(9)
C12B 0.0196(11) 0.0119(10) 0.0267(11) -0.0014(8) 0.0082(9) -0.0016(8)
C13B 0.0256(12) 0.0139(10) 0.0244(11) -0.0002(8) 0.0069(9) 0.0016(9)
C14B 0.0209(12) 0.0186(11) 0.0328(13) -0.0034(9) 0.0063(10) -0.0004(9)
C15B 0.0240(12) 0.0245(12) 0.0387(14) -0.0061(10) 0.0159(11) -0.0032(10)
C16B 0.0290(13) 0.0206(11) 0.0281(12) -0.0011(9) 0.0131(10) -0.0031(10)
C17B 0.0247(12) 0.0149(10) 0.0260(11) -0.0003(8) 0.0091(9) -0.0028(9)
C18B 0.0282(13) 0.0222(12) 0.0240(11) -0.0010(9) 0.0066(10) 0.0028(10)
C19B 0.0366(15) 0.0310(14) 0.0278(13) -0.0047(10) 0.0048(11) 0.0008(11)
C20B 0.0413(16) 0.0300(14) 0.0265(13) 0.0036(10) 0.0119(11) 0.0000(12)
C21B 0.0267(13) 0.0298(13) 0.0244(12) 0.0048(10) 0.0066(10) -0.0054(10)
C22B 0.0319(15) 0.0416(16) 0.0390(15) 0.0111(12) 0.0064(12) 0.0055(12)
C23B 0.0403(16) 0.0399(15) 0.0230(12) 0.0020(11) 0.0081(11) -0.0145(12)
C1TA 0.065(2) 0.0416(17) 0.0447(17) 0.0046(13) 0.0306(16) 0.0086(16)
C2TA 0.072(3) 0.050(2) 0.0412(17) -0.0103(15) 0.0155(17) 0.0008(18)
C3TA 0.055(2) 0.048(2) 0.0515(19) -0.0088(15) 0.0055(16) -0.0079(16)
C4TA 0.051(2) 0.0451(19) 0.0540(19) 0.0017(14) 0.0224(16) -0.0029(15)
C5TA 0.0463(17) 0.0371(16) 0.0368(15) -0.0011(12) 0.0169(13) 0.0067(13)
C6TA 0.0420(16) 0.0294(14) 0.0420(15) 0.0028(11) 0.0184(13) 0.0067(12)
C7TA 0.056(2) 0.0379(17) 0.069(2) -0.0041(15) 0.0294(17) -0.0025(15)

loop_
_atom_type_symbol
_atom_type_description
_atom_type_scat_dispersion_real
_atom_type_scat_dispersion_imag
_atom_type_scat_source
C C 0.0033 0.0016 'International Tables Vol C Tables 4.2.6.8 and 6.1.1.4'
H H 0.0000 0.0000 'International Tables Vol C Tables 4.2.6.8 and 6.1.1.4'
N N 0.0061 0.0033 'International Tables Vol C Tables 4.2.6.8 and 6.1.1.4'
O O 0.0106 0.0060 'International Tables Vol C Tables 4.2.6.8 and 6.1.1.4'
Ca Ca 0.2262 0.3064 'International Tables Vol C Tables 4.2.6.8 and 6.1.1.4'

loop_
_geom_angle_atom_site_label_1
_geom_angle_atom_site_label_2
_geom_angle_atom_site_label_3
_geom_angle
N1B Ca1 N1A 114.90(6)
N1B Ca1 N2B 70.91(6)
N1A Ca1 N2B 120.58(6)
N1B Ca1 N2A 120.71(6)
N1A Ca1 N2A 71.46(6)
N2B Ca1 N2A 159.96(6)
N1B Ca1 O2A 94.01(6)
N1A Ca1 O2A 149.83(6)
N2B Ca1 O2A 75.56(6)
N2A Ca1 O2A 86.86(6)
N1B Ca1 O1A 154.50(6)
N1A Ca1 O1A 88.25(6)
N2B Ca1 O1A 88.51(6)
N2A Ca1 O1A 75.31(6)
O2A Ca1 O1A 65.58(5)
C25A O1A C24A 109.89(18)
C25A O1A Ca1 114.57(14)
C24A O1A Ca1 121.57(14)
C26A O2A C27A 110.72(19)
C26A O2A Ca1 116.84(14)
C27A O2A Ca1 120.30(14)
C1A N1A C6A 114.69(17)
C1A N1A Ca1 132.78(14)
C6A N1A Ca1 112.38(12)
C7A N2A C11A 117.7(2)
C7A N2A Ca1 114.05(13)
C11A N2A Ca1 125.43(15)
C1A N3A C12A 128.97(18)
N3A C1A N1A 132.0(2)
N3A C1A C2A 113.58(17)
N1A C1A C2A 114.44(18)
C5A C2A C4A 106.75(18)
C5A C2A C3A 107.07(18)
C4A C2A C3A 111.23(18)
C5A C2A C1A 111.92(18)
C4A C2A C1A 110.94(18)
C3A C2A C1A 108.87(17)
C2A C3A H3AA 109.5
C2A C3A H3AB 109.5
H3AA C3A H3AB 109.5
C2A C3A H3AC 109.5
H3AA C3A H3AC 109.5
H3AB C3A H3AC 109.5
C2A C4A H4AA 109.5
C2A C4A H4AB 109.5
H4AA C4A H4AB 109.5
C2A C4A H4AC 109.5
H4AA C4A H4AC 109.5
H4AB C4A H4AC 109.5
C2A C5A H5AA 109.5
C2A C5A H5AB 109.5
H5AA C5A H5AB 109.5
C2A C5A H5AC 109.5
H5AA C5A H5AC 109.5
H5AB C5A H5AC 109.5
N1A C6A C7A 114.79(18)
N1A C6A H6AA 108.6
C7A C6A H6AA 108.6
N1A C6A H6AB 108.6
C7A C6A H6AB 108.6
H6AA C6A H6AB 107.5
N2A C7A C8A 121.4(2)
N2A C7A C6A 119.0(2)
C8A C7A C6A 119.5(2)
C9A C8A C7A 119.8(2)
C9A C8A H8AA 120.1
C7A C8A H8AA 120.1
C8A C9A C10A 119.1(2)
C8A C9A H9AA 120.4
C10A C9A H9AA 120.4
C11A C10A C9A 117.9(2)
C11A C10A H10A 121.0
C9A C10A H10A 121.0
N2A C11A C10A 124.0(2)
N2A C11A H11A 118.0
C10A C11A H11A 118.0
N3A C12A C13A 121.2(2)
N3A C12A C17A 119.2(2)
C13A C12A C17A 119.1(2)
C14A C13A C12A 119.0(2)
C14A C13A C18A 121.9(2)
C12A C13A C18A 119.1(2)
C15A C14A C13A 121.7(2)
C15A C14A H14A 119.1
C13A C14A H14A 119.1
C14A C15A C16A 119.4(2)
C14A C15A H15A 120.3
C16A C15A H15A 120.3
C15A C16A C17A 121.1(2)
C15A C16A H16A 119.4
C17A C16A H16A 119.4
C16A C17A C12A 119.5(2)
C16A C17A C21A 122.0(2)
C12A C17A C21A 118.5(2)
C13A C18A C20A 113.5(2)
C13A C18A C19A 109.99(19)
C20A C18A C19A 110.1(2)
C13A C18A H18A 107.7
C20A C18A H18A 107.7
C19A C18A H18A 107.7
C18A C19A H19A 109.5
C18A C19A H19B 109.5
H19A C19A H19B 109.5
C18A C19A H19C 109.5
H19A C19A H19C 109.5
H19B C19A H19C 109.5
C18A C20A H20A 109.5
C18A C20A H20B 109.5
H20A C20A H20B 109.5
C18A C20A H20C 109.5
H20A C20A H20C 109.5
H20B C20A H20C 109.5
C17A C21A C22A 112.3(2)
C17A C21A C23A 113.2(2)
C22A C21A C23A 109.6(2)
C17A C21A H21A 107.2
C22A C21A H21A 107.2
C23A C21A H21A 107.2
C21A C22A H22A 109.5
C21A C22A H22B 109.5
H22A C22A H22B 109.5
C21A C22A H22C 109.5
H22A C22A H22C 109.5
H22B C22A H22C 109.5
C21A C23A H23A 109.5
C21A C23A H23B 109.5
H23A C23A H23B 109.5
C21A C23A H23C 109.5
H23A C23A H23C 109.5
H23B C23A H23C 109.5
O1A C24A H24A 109.5
O1A C24A H24B 109.5
H24A C24A H24B 109.5
O1A C24A H24C 109.5
H24A C24A H24C 109.5
H24B C24A H24C 109.5
O1A C25A C26A 108.86(19)
O1A C25A H25A 109.9
C26A C25A H25A 109.9
O1A C25A H25B 109.9
C26A C25A H25B 109.9
H25A C25A H25B 108.3
O2A C26A C25A 109.0(2)
O2A C26A H26A 109.9
C25A C26A H26A 109.9
O2A C26A H26B 109.9
C25A C26A H26B 109.9
H26A C26A H26B 108.3
O2A C27A H27A 109.5
O2A C27A H27B 109.5
H27A C27A H27B 109.5
O2A C27A H27C 109.5
H27A C27A H27C 109.5
H27B C27A H27C 109.5
C1B N1B C6B 114.89(18)
C1B N1B Ca1 131.64(15)
C6B N1B Ca1 113.26(13)
C7B N2B C11B 117.80(19)
C7B N2B Ca1 115.56(14)
C11B N2B Ca1 125.66(15)
C1B N3B C12B 130.26(19)
N3B C1B N1B 132.2(2)
N3B C1B C2B 113.09(18)
N1B C1B C2B 114.65(18)
C4B C2B C3B 107.20(18)
C4B C2B C5B 111.94(19)
C3B C2B C5B 106.88(19)
C4B C2B C1B 110.33(18)
C3B C2B C1B 111.68(18)
C5B C2B C1B 108.78(17)
C2B C3B H3BA 109.5
C2B C3B H3BB 109.5
H3BA C3B H3BB 109.5
C2B C3B H3BC 109.5
H3BA C3B H3BC 109.5
H3BB C3B H3BC 109.5
C2B C4B H4BA 109.5
C2B C4B H4BB 109.5
H4BA C4B H4BB 109.5
C2B C4B H4BC 109.5
H4BA C4B H4BC 109.5
H4BB C4B H4BC 109.5
C2B C5B H5BA 109.5
C2B C5B H5BB 109.5
H5BA C5B H5BB 109.5
C2B C5B H5BC 109.5
H5BA C5B H5BC 109.5
H5BB C5B H5BC 109.5
N1B C6B C7B 114.84(18)
N1B C6B H6BA 108.6
C7B C6B H6BA 108.6
N1B C6B H6BB 108.6
C7B C6B H6BB 108.6
H6BA C6B H6BB 107.5
N2B C7B C8B 121.4(2)
N2B C7B C6B 119.63(19)
C8B C7B C6B 118.9(2)
C9B C8B C7B 119.9(2)
C9B C8B H8BA 120.1
C7B C8B H8BA 120.1
C8B C9B C10B 119.1(2)
C8B C9B H9BA 120.4
C10B C9B H9BA 120.4
C11B C10B C9B 117.6(2)
C11B C10B H10B 121.2
C9B C10B H10B 121.2
N2B C11B C10B 124.2(2)
N2B C11B H11B 117.9
C10B C11B H11B 117.9
N3B C12B C17B 121.2(2)
N3B C12B C13B 118.5(2)
C17B C12B C13B 119.7(2)
C14B C13B C12B 118.7(2)
C14B C13B C18B 122.0(2)
C12B C13B C18B 119.3(2)
C15B C14B C13B 121.4(2)
C15B C14B H14B 119.3
C13B C14B H14B 119.3
C14B C15B C16B 119.8(2)
C14B C15B H15B 120.1
C16B C15B H15B 120.1
C15B C16B C17B 121.2(2)
C15B C16B H16B 119.4
C17B C16B H16B 119.4
C16B C17B C12B 119.0(2)
C16B C17B C21B 121.2(2)
C12B C17B C21B 119.7(2)
C13B C18B C19B 113.4(2)
C13B C18B C20B 111.99(19)
C19B C18B C20B 108.6(2)
C13B C18B H18B 107.5
C19B C18B H18B 107.5
C20B C18B H18B 107.5
C18B C19B H19D 109.5
C18B C19B H19E 109.5
H19D C19B H19E 109.5
C18B C19B H19F 109.5
H19D C19B H19F 109.5
H19E C19B H19F 109.5
C18B C20B H20D 109.5
C18B C20B H20E 109.5
H20D C20B H20E 109.5
C18B C20B H20F 109.5
H20D C20B H20F 109.5
H20E C20B H20F 109.5
C17B C21B C23B 113.6(2)
C17B C21B C22B 109.0(2)
C23B C21B C22B 110.8(2)
C17B C21B H21B 107.7
C23B C21B H21B 107.7
C22B C21B H21B 107.7
C21B C22B H22D 109.5
C21B C22B H22E 109.5
H22D C22B H22E 109.5
C21B C22B H22F 109.5
H22D C22B H22F 109.5
H22E C22B H22F 109.5
C21B C23B H23D 109.5
C21B C23B H23E 109.5
H23D C23B H23E 109.5
C21B C23B H23F 109.5
H23D C23B H23F 109.5
H23E C23B H23F 109.5
C6TA C1TA C2TA 121.5(3)
C6TA C1TA H1TA 119.3
C2TA C1TA H1TA 119.3
C3TA C2TA C1TA 120.1(3)
C3TA C2TA H2TA 120.0
C1TA C2TA H2TA 120.0
C2TA C3TA C4TA 120.2(3)
C2TA C3TA H3TA 119.9
C4TA C3TA H3TA 119.9
C3TA C4TA C5TA 119.5(3)
C3TA C4TA H4TA 120.3
C5TA C4TA H4TA 120.3
C4TA C5TA C6TA 121.0(3)
C4TA C5TA H5TA 119.5
C6TA C5TA H5TA 119.5
C1TA C6TA C5TA 117.8(3)
C1TA C6TA C7TA 121.0(3)
C5TA C6TA C7TA 121.2(3)
C6TA C7TA H7TA 109.5
C6TA C7TA H7TB 109.5
H7TA C7TA H7TB 109.5
C6TA C7TA H7TC 109.5
H7TA C7TA H7TC 109.5
H7TB C7TA H7TC 109.5
C2TB C1TB C6TB 120.0
C2TB C1TB H1TB 120.0
C6TB C1TB H1TB 120.0
C3TB C2TB C1TB 120.0
C3TB C2TB H2TB 120.0
C1TB C2TB H2TB 120.0
C2TB C3TB C4TB 120.0
C2TB C3TB H3TB 120.0
C4TB C3TB H3TB 120.0
C5TB C4TB C3TB 120.0
C5TB C4TB H4TB 120.0
C3TB C4TB H4TB 120.0
C4TB C5TB C6TB 120.0
C4TB C5TB H5TB 120.0
C6TB C5TB H5TB 120.0
C5TB C6TB C1TB 120.0
C5TB C6TB C7TB 119.3(5)
C1TB C6TB C7TB 120.6(5)
C6TB C7TB H7TD 109.5
C6TB C7TB H7TE 109.5
H7TD C7TB H7TE 109.5
C6TB C7TB H7TF 109.5
H7TD C7TB H7TF 109.5
H7TE C7TB H7TF 109.5
C2TD C1TD C6TD 120.0
C2TD C1TD H1TF 120.0
C6TD C1TD H1TF 120.0
C3TD C2TD C1TD 120.0
C3TD C2TD H2TC 120.0
C1TD C2TD H2TC 120.0
C2TD C3TD C4TD 120.0
C2TD C3TD H3TC 120.0
C4TD C3TD H3TC 120.0
C5TD C4TD C3TD 120.0
C5TD C4TD H4TF 120.0
C3TD C4TD H4TF 120.0
C4TD C5TD C6TD 120.0
C4TD C5TD H5TC 120.0
C6TD C5TD H5TC 120.0
C5TD C6TD C1TD 120.0
C5TD C6TD C7TD 119.0(5)
C1TD C6TD C7TD 121.0(5)
C6TD C7TD H7TG 109.5
C6TD C7TD H7TH 109.5
H7TG C7TD H7TH 109.5
C6TD C7TD H7TI 109.5
H7TG C7TD H7TI 109.5
H7TH C7TD H7TI 109.5
C2TC C1TC C6TC 120.0
C2TC C1TC H1TC 120.0
C6TC C1TC H1TC 120.0
C1TC C2TC C3TC 120.0
C1TC C2TC H2TD 120.0
C3TC C2TC H2TD 120.0
C4TC C3TC C2TC 120.0
C4TC C3TC H3TD 120.0
C2TC C3TC H3TD 120.0
C3TC C4TC C5TC 120.0
C3TC C4TC H4TC 120.0
C5TC C4TC H4TC 120.0
C4TC C5TC C6TC 120.0
C4TC C5TC H5TD 120.0
C6TC C5TC H5TD 120.0
C7TC C6TC C5TC 125.8(7)
C7TC C6TC C1TC 113.3(7)
C5TC C6TC C1TC 120.0
C6TC C7TC H7TJ 109.5
C6TC C7TC H7TK 109.5
H7TJ C7TC H7TK 109.5
C6TC C7TC H7TL 109.5
H7TJ C7TC H7TL 109.5
H7TK C7TC H7TL 109.5

loop_
_geom_bond_atom_site_label_1
_geom_bond_atom_site_label_2
_geom_bond_distance
Ca1 N1B 2.4425(19)
Ca1 N1A 2.4476(18)
Ca1 N2B 2.4761(19)
Ca1 N2A 2.4805(19)
Ca1 O2A 2.5150(16)
Ca1 O1A 2.5419(17)
O1A C25A 1.436(3)
O1A C24A 1.438(3)
O2A C26A 1.438(3)
O2A C27A 1.441(3)
N1A C1A 1.356(3)
N1A C6A 1.465(3)
N2A C7A 1.346(3)
N2A C11A 1.351(3)
N3A C1A 1.309(3)
N3A C12A 1.393(3)
C1A C2A 1.549(3)
C2A C5A 1.532(3)
C2A C4A 1.534(3)
C2A C3A 1.540(3)
C3A H3AA 0.9800
C3A H3AB 0.9800
C3A H3AC 0.9800
C4A H4AA 0.9800
C4A H4AB 0.9800
C4A H4AC 0.9800
C5A H5AA 0.9800
C5A H5AB 0.9800
C5A H5AC 0.9800
C6A C7A 1.508(3)
C6A H6AA 0.9900
C6A H6AB 0.9900
C7A C8A 1.394(3)
C8A C9A 1.381(3)
C8A H8AA 0.9500
C9A C10A 1.384(4)
C9A H9AA 0.9500
C10A C11A 1.375(3)
C10A H10A 0.9500
C11A H11A 0.9500
C12A C13A 1.420(3)
C12A C17A 1.420(3)
C13A C14A 1.393(3)
C13A C18A 1.521(3)
C14A C15A 1.387(4)
C14A H14A 0.9500
C15A C16A 1.388(4)
C15A H15A 0.9500
C16A C17A 1.392(3)
C16A H16A 0.9500
C17A C21A 1.519(3)
C18A C20A 1.532(3)
C18A C19A 1.534(3)
C18A H18A 1.0000
C19A H19A 0.9800
C19A H19B 0.9800
C19A H19C 0.9800
C20A H20A 0.9800
C20A H20B 0.9800
C20A H20C 0.9800
C21A C22A 1.532(3)
C21A C23A 1.533(3)
C21A H21A 1.0000
C22A H22A 0.9800
C22A H22B 0.9800
C22A H22C 0.9800
C23A H23A 0.9800
C23A H23B 0.9800
C23A H23C 0.9800
C24A H24A 0.9800
C24A H24B 0.9800
C24A H24C 0.9800
C25A C26A 1.492(4)
C25A H25A 0.9900
C25A H25B 0.9900
C26A H26A 0.9900
C26A H26B 0.9900
C27A H27A 0.9800
C27A H27B 0.9800
C27A H27C 0.9800
N1B C1B 1.355(3)
N1B C6B 1.466(3)
N2B C7B 1.341(3)
N2B C11B 1.354(3)
N3B C1B 1.308(3)
N3B C12B 1.394(3)
C1B C2B 1.551(3)
C2B C4B 1.529(3)
C2B C3B 1.531(3)
C2B C5B 1.539(3)
C3B H3BA 0.9800
C3B H3BB 0.9800
C3B H3BC 0.9800
C4B H4BA 0.9800
C4B H4BB 0.9800
C4B H4BC 0.9800
C5B H5BA 0.9800
C5B H5BB 0.9800
C5B H5BC 0.9800
C6B C7B 1.512(3)
C6B H6BA 0.9900
C6B H6BB 0.9900
C7B C8B 1.394(3)
C8B C9B 1.382(3)
C8B H8BA 0.9500
C9B C10B 1.390(3)
C9B H9BA 0.9500
C10B C11B 1.374(3)
C10B H10B 0.9500
C11B H11B 0.9500
C12B C17B 1.417(3)
C12B C13B 1.421(3)
C13B C14B 1.396(3)
C13B C18B 1.520(3)
C14B C15B 1.381(3)
C14B H14B 0.9500
C15B C16B 1.386(3)
C15B H15B 0.9500
C16B C17B 1.393(3)
C16B H16B 0.9500
C17B C21B 1.520(3)
C18B C19B 1.535(3)
C18B C20B 1.537(3)
C18B H18B 1.0000
C19B H19D 0.9800
C19B H19E 0.9800
C19B H19F 0.9800
C20B H20D 0.9800
C20B H20E 0.9800
C20B H20F 0.9800
C21B C23B 1.532(3)
C21B C22B 1.533(4)
C21B H21B 1.0000
C22B H22D 0.9800
C22B H22E 0.9800
C22B H22F 0.9800
C23B H23D 0.9800
C23B H23E 0.9800
C23B H23F 0.9800
C1TA C6TA 1.381(4)
C1TA C2TA 1.382(5)
C1TA H1TA 0.9500
C2TA C3TA 1.366(5)
C2TA H2TA 0.9500
C3TA C4TA 1.381(4)
C3TA H3TA 0.9500
C4TA C5TA 1.390(4)
C4TA H4TA 0.9500
C5TA C6TA 1.392(4)
C5TA H5TA 0.9500
C6TA C7TA 1.500(4)
C7TA H7TA 0.9800
C7TA H7TB 0.9800
C7TA H7TC 0.9800
C1TB C2TB 1.3900
C1TB C6TB 1.3900
C1TB H1TB 0.9500
C2TB C3TB 1.3900
C2TB H2TB 0.9500
C3TB C4TB 1.3900
C3TB H3TB 0.9500
C4TB C5TB 1.3900
C4TB H4TB 0.9500
C5TB C6TB 1.3900
C5TB H5TB 0.9500
C6TB C7TB 1.435(11)
C7TB H7TD 0.9800
C7TB H7TE 0.9800
C7TB H7TF 0.9800
C1TD C2TD 1.3900
C1TD C6TD 1.3900
C1TD H1TF 0.9500
C2TD C3TD 1.3900
C2TD H2TC 0.9500
C3TD C4TD 1.3900
C3TD H3TC 0.9500
C4TD C5TD 1.3900
C4TD H4TF 0.9500
C5TD C6TD 1.3900
C5TD H5TC 0.9500
C6TD C7TD 1.483(9)
C7TD H7TG 0.9800
C7TD H7TH 0.9800
C7TD H7TI 0.9800
C1TC C2TC 1.3900
C1TC C6TC 1.3900
C1TC H1TC 0.9500
C2TC C3TC 1.3900
C2TC H2TD 0.9500
C3TC C4TC 1.3900
C3TC H3TD 0.9500
C4TC C5TC 1.3900
C4TC H4TC 0.9500
C5TC C6TC 1.3900
C5TC H5TD 0.9500
C6TC C7TC 0.985(9)
C7TC H7TJ 0.9800
C7TC H7TK 0.9800
C7TC H7TL 0.9800
